data_2235240
loop_
_publ_author_name
'Ren, Dong-mei'

_publ_section_title
;
 1-(3,3-Dichloroallyloxy)-4-methyl-2-nitrobenzene
;
_journal_coeditor_code SJ5235
_journal_issue 6
_journal_name_full 'Acta Crystallographica Section E'
_journal_page_first o1929
_journal_paper_doi 10.1107/S1600536812023057
_journal_volume 68
_journal_year 2012
_chemical_formula_iupac 'C10 H9 Cl2 N O3'
_chemical_formula_moiety 'C10 H9 Cl2 N O3'
_chemical_formula_sum 'C10 H9 Cl2 N O3'
_chemical_formula_weight 262.08
_chemical_name_systematic
;
1-(3,3-Dichloroallyloxy)-4-methyl-2-nitrobenzene
;
_space_group_IT_number 2
_symmetry_cell_setting triclinic
_symmetry_space_group_name_Hall '-P 1'
_symmetry_space_group_name_H-M 'P -1'
_atom_sites_solution_hydrogens geom
_atom_sites_solution_primary direct
_atom_sites_solution_secondary difmap
_audit_creation_method SHELXL-97
_cell_angle_alpha 83.69(3)
_cell_angle_beta 88.78(3)
_cell_angle_gamma 67.23(3)
_cell_formula_units_Z 2
_cell_length_a 7.5430(15)
_cell_length_b 7.7630(16)
_cell_length_c 10.713(2)
_cell_measurement_reflns_used 25
_cell_measurement_temperature 293(2)
_cell_measurement_theta_max 13
_cell_measurement_theta_min 10
_cell_volume 574.8(2)
_computing_cell_refinement 'CAD-4 Software (Enraf--Nonius, 1985)'
_computing_data_collection 'CAD-4 Software (Enraf--Nonius, 1985)'
_computing_data_reduction 'XCAD4 (Harms & Wocadlo, 1995)'
_computing_molecular_graphics 'SHELXTL (Sheldrick, 2008)'
_computing_publication_material 'SHELXTL (Sheldrick, 2008)'
_computing_structure_refinement 'SHELXL97 (Sheldrick, 2008)'
_computing_structure_solution 'SHELXS97 (Sheldrick, 2008)'
_diffrn_ambient_temperature 293(2)
_diffrn_measured_fraction_theta_full 1.000
_diffrn_measured_fraction_theta_max 1.000
_diffrn_measurement_device_type 'Enraf--Nonius CAD-4'
_diffrn_measurement_method \w/2\q
_diffrn_radiation_monochromator graphite
_diffrn_radiation_source 'fine-focus sealed tube'
_diffrn_radiation_type MoK\a
_diffrn_radiation_wavelength 0.71073
_diffrn_reflns_av_R_equivalents 0.0210
_diffrn_reflns_av_sigmaI/netI 0.0275
_diffrn_reflns_limit_h_max 9
_diffrn_reflns_limit_h_min 0
_diffrn_reflns_limit_k_max 9
_diffrn_reflns_limit_k_min -8
_diffrn_reflns_limit_l_max 12
_diffrn_reflns_limit_l_min -12
_diffrn_reflns_number 2277
_diffrn_reflns_theta_full 25.35
_diffrn_reflns_theta_max 25.35
_diffrn_reflns_theta_min 1.91
_diffrn_standards_decay_% 1
_diffrn_standards_interval_count 200
_diffrn_standards_interval_time 120
_diffrn_standards_number 3
_exptl_absorpt_coefficient_mu 0.555
_exptl_absorpt_correction_T_max 0.9466
_exptl_absorpt_correction_T_min 0.8513
_exptl_absorpt_correction_type psi-scan
_exptl_absorpt_process_details '(North <i>et al.</i>, 1968)'
_exptl_crystal_colour colourless
_exptl_crystal_density_diffrn 1.514
_exptl_crystal_density_method 'not measured'
_exptl_crystal_description block
_exptl_crystal_F_000 268
_exptl_crystal_size_max 0.30
_exptl_crystal_size_mid 0.20
_exptl_crystal_size_min 0.10
_refine_diff_density_max 0.284
_refine_diff_density_min -0.277
_refine_ls_extinction_method none
_refine_ls_goodness_of_fit_ref 1.009
_refine_ls_hydrogen_treatment constr
_refine_ls_matrix_type full
_refine_ls_number_parameters 145
_refine_ls_number_reflns 2103
_refine_ls_number_restraints 0
_refine_ls_restrained_S_all 1.009
_refine_ls_R_factor_all 0.0633
_refine_ls_R_factor_gt 0.0484
_refine_ls_shift/su_max 0.000
_refine_ls_shift/su_mean 0.000
_refine_ls_structure_factor_coef Fsqd
_refine_ls_weighting_details 'calc w=1/[\s^2^(Fo^2^)+(0.1000P)^2^+0.1300P] where P=(Fo^2^+2Fc^2^)/3'
_refine_ls_weighting_scheme calc
_refine_ls_wR_factor_gt 0.1441
_refine_ls_wR_factor_ref 0.1560
_reflns_number_gt 1638
_reflns_number_total 2103
_reflns_threshold_expression I>2\s(I)
_cod_data_source_file sj5235.cif
_cod_data_source_block I
_cod_database_code 2235240
_cod_database_fobs_code 2235240

loop_
_symmetry_equiv_pos_as_xyz
'x, y, z'
'-x, -y, -z'

loop_
_atom_site_type_symbol
_atom_site_label
_atom_site_fract_x
_atom_site_fract_y
_atom_site_fract_z
_atom_site_U_iso_or_equiv
_atom_site_adp_type
_atom_site_calc_flag
_atom_site_refinement_flags
_atom_site_occupancy
_atom_site_symmetry_multiplicity
Cl Cl1 0.35049(14) 0.31042(13) 0.40617(7) 0.0723(3) Uani d . 1 1
Cl Cl2 0.20254(13) 0.53282(12) 0.60994(8) 0.0713(3) Uani d . 1 1
O O1 0.8637(4) -0.2999(3) 0.8304(2) 0.0767(8) Uani d . 1 1
O O2 0.7766(4) -0.4263(3) 0.9976(2) 0.0731(7) Uani d . 1 1
O O3 0.6554(3) 0.0677(3) 0.82149(17) 0.0542(5) Uani d . 1 1
N N 0.8110(4) -0.2976(3) 0.9385(2) 0.0534(6) Uani d . 1 1
C C1 0.6985(4) 0.1898(4) 1.0130(3) 0.0506(7) Uani d . 1 1
H H1A 0.6478 0.3133 0.9755 0.061 Uiso calc R 1 1
C C2 0.7574(4) 0.1533(4) 1.1372(3) 0.0511(7) Uani d . 1 1
H H2A 0.7446 0.2537 1.1816 0.061 Uiso calc R 1 1
C C3 0.8352(4) -0.0276(4) 1.1987(2) 0.0461(6) Uani d . 1 1
C C4 0.8481(4) -0.1727(4) 1.1298(2) 0.0457(6) Uani d . 1 1
H H4A 0.8972 -0.2958 1.1681 0.055 Uiso calc R 1 1
C C5 0.7892(4) -0.1372(4) 1.0055(2) 0.0411(6) Uani d . 1 1
C C6 0.7139(4) 0.0451(4) 0.9434(2) 0.0417(6) Uani d . 1 1
C C7 0.9018(5) -0.0623(5) 1.3344(3) 0.0661(9) Uani d . 1 1
H H7A 0.8808 0.0554 1.3652 0.099 Uiso calc R 1 1
H H7B 1.0364 -0.1409 1.3409 0.099 Uiso calc R 1 1
H H7C 0.8306 -0.1235 1.3835 0.099 Uiso calc R 1 1
C C8 0.5768(5) 0.2544(4) 0.7592(3) 0.0515(7) Uani d . 1 1
H H8A 0.6681 0.3142 0.7612 0.062 Uiso calc R 1 1
H H8B 0.4597 0.3296 0.7989 0.062 Uiso calc R 1 1
C C9 0.5358(5) 0.2340(4) 0.6279(3) 0.0537(7) Uani d . 1 1
H H9A 0.6257 0.1337 0.5915 0.064 Uiso calc R 1 1
C C10 0.3856(5) 0.3433(4) 0.5586(3) 0.0517(7) Uani d . 1 1

loop_
_atom_site_aniso_label
_atom_site_aniso_U_11
_atom_site_aniso_U_22
_atom_site_aniso_U_33
_atom_site_aniso_U_12
_atom_site_aniso_U_13
_atom_site_aniso_U_23
Cl1 0.0946(7) 0.0785(6) 0.0430(4) -0.0320(5) -0.0101(4) -0.0062(4)
Cl2 0.0730(6) 0.0587(5) 0.0630(5) -0.0040(4) -0.0091(4) -0.0066(4)
O1 0.112(2) 0.0556(14) 0.0473(13) -0.0128(13) -0.0062(13) -0.0175(10)
O2 0.0858(17) 0.0430(12) 0.0966(18) -0.0307(12) 0.0023(14) -0.0107(12)
O3 0.0765(14) 0.0393(10) 0.0438(11) -0.0199(10) -0.0116(10) 0.0006(8)
N 0.0584(15) 0.0364(12) 0.0599(16) -0.0107(11) -0.0099(12) -0.0090(11)
C1 0.0641(18) 0.0350(14) 0.0531(16) -0.0199(13) -0.0054(13) -0.0024(12)
C2 0.0625(18) 0.0450(15) 0.0504(16) -0.0239(13) 0.0007(13) -0.0127(12)
C3 0.0460(15) 0.0525(16) 0.0410(14) -0.0199(12) 0.0037(11) -0.0078(12)
C4 0.0489(15) 0.0438(14) 0.0412(14) -0.0166(12) 0.0006(11) 0.0027(11)
C5 0.0426(14) 0.0373(13) 0.0453(14) -0.0170(11) 0.0030(11) -0.0065(11)
C6 0.0453(14) 0.0415(14) 0.0376(13) -0.0165(11) -0.0009(11) -0.0020(11)
C7 0.076(2) 0.076(2) 0.0444(16) -0.0263(18) -0.0025(15) -0.0086(15)
C8 0.0635(18) 0.0411(14) 0.0446(15) -0.0158(13) -0.0059(13) 0.0023(12)
C9 0.0617(18) 0.0477(16) 0.0449(15) -0.0139(14) 0.0011(13) -0.0051(12)
C10 0.0648(18) 0.0487(16) 0.0413(15) -0.0218(14) -0.0014(13) -0.0033(12)

loop_
_atom_type_symbol
_atom_type_description
_atom_type_scat_dispersion_real
_atom_type_scat_dispersion_imag
_atom_type_scat_source
C C 0.0033 0.0016 'International Tables Vol C Tables 4.2.6.8 and 6.1.1.4'
H H 0.0000 0.0000 'International Tables Vol C Tables 4.2.6.8 and 6.1.1.4'
N N 0.0061 0.0033 'International Tables Vol C Tables 4.2.6.8 and 6.1.1.4'
O O 0.0106 0.0060 'International Tables Vol C Tables 4.2.6.8 and 6.1.1.4'
Cl Cl 0.1484 0.1585 'International Tables Vol C Tables 4.2.6.8 and 6.1.1.4'

loop_
_geom_angle_atom_site_label_1
_geom_angle_atom_site_label_2
_geom_angle_atom_site_label_3
_geom_angle
C6 O3 C8 117.7(2)
O1 N O2 123.7(2)
O1 N C5 119.6(3)
O2 N C5 116.6(2)
C2 C1 C6 120.8(3)
C2 C1 H1A 119.6
C6 C1 H1A 119.6
C1 C2 C3 122.5(3)
C1 C2 H2A 118.7
C3 C2 H2A 118.7
C4 C3 C2 116.9(2)
C4 C3 C7 122.2(3)
C2 C3 C7 120.9(3)
C5 C4 C3 120.9(3)
C5 C4 H4A 119.5
C3 C4 H4A 119.5
C4 C5 C6 122.0(3)
C4 C5 N 117.7(2)
C6 C5 N 120.3(2)
O3 C6 C1 124.9(2)
O3 C6 C5 118.1(2)
C1 C6 C5 116.9(2)
C3 C7 H7A 109.5
C3 C7 H7B 109.5
H7A C7 H7B 109.5
C3 C7 H7C 109.5
H7A C7 H7C 109.5
H7B C7 H7C 109.5
O3 C8 C9 105.5(2)
O3 C8 H8A 110.6
C9 C8 H8A 110.6
O3 C8 H8B 110.6
C9 C8 H8B 110.6
H8A C8 H8B 108.8
C10 C9 C8 126.3(3)
C10 C9 H9A 116.9
C8 C9 H9A 116.9
C9 C10 Cl2 123.7(2)
C9 C10 Cl1 123.2(2)
Cl2 C10 Cl1 113.06(18)

loop_
_geom_bond_atom_site_label_1
_geom_bond_atom_site_label_2
_geom_bond_distance
Cl1 C10 1.721(3)
Cl2 C10 1.717(3)
O1 N 1.216(3)
O2 N 1.233(3)
O3 C6 1.358(3)
O3 C8 1.427(3)
N C5 1.458(3)
C1 C2 1.375(4)
C1 C6 1.383(4)
C1 H1A 0.9300
C2 C3 1.388(4)
C2 H2A 0.9300
C3 C4 1.384(4)
C3 C7 1.510(4)
C4 C5 1.378(4)
C4 H4A 0.9300
C5 C6 1.398(4)
C7 H7A 0.9600
C7 H7B 0.9600
C7 H7C 0.9600
C8 C9 1.484(4)
C8 H8A 0.9700
C8 H8B 0.9700
C9 C10 1.307(4)
C9 H9A 0.9300

loop_
_geom_hbond_atom_site_label_D
_geom_hbond_atom_site_label_H
_geom_hbond_atom_site_label_A
_geom_hbond_site_symmetry_A
_geom_hbond_distance_DH
_geom_hbond_distance_HA
_geom_hbond_distance_DA
_geom_hbond_angle_DHA
_geom_hbond_publ_flag
C1 H1A O2 1_565 0.9300 2.5900 3.241(4) 127.00 yes

loop_
_geom_torsion_atom_site_label_1
_geom_torsion_atom_site_label_2
_geom_torsion_atom_site_label_3
_geom_torsion_atom_site_label_4
_geom_torsion
C6 C1 C2 C3 0.3(5)
C1 C2 C3 C4 -1.3(4)
C1 C2 C3 C7 178.8(3)
C2 C3 C4 C5 1.2(4)
C7 C3 C4 C5 -178.9(3)
C3 C4 C5 C6 -0.2(4)
C3 C4 C5 N 178.7(3)
O1 N C5 C4 -140.1(3)
O2 N C5 C4 38.8(4)
O1 N C5 C6 38.9(4)
O2 N C5 C6 -142.3(3)
C8 O3 C6 C1 1.7(4)
C8 O3 C6 C5 179.3(2)
C2 C1 C6 O3 178.3(3)
C2 C1 C6 C5 0.7(4)
C4 C5 C6 O3 -178.6(2)
N C5 C6 O3 2.5(4)
C4 C5 C6 C1 -0.8(4)
N C5 C6 C1 -179.7(3)
C6 O3 C8 C9 177.3(2)
O3 C8 C9 C10 140.5(3)
C8 C9 C10 Cl2 -1.1(5)
C8 C9 C10 Cl1 179.4(2)
